data_7107332
loop_
_publ_author_name
'Laura C. Forfar'
'Timothy J. Clark'
'Michael Green'
'Stephen M. Mansell'
'Christopher A. Russell'
'Rajashekharayya A. Sanguramath'
'John M. Slattery'

_publ_section_title
;
 White phosphorus as a ligand for the coinage metals
;
_journal_name_full Chem.Commun.
_journal_page_first 1970
_journal_paper_doi 10.1039/c2cc15291f
_journal_volume 48
_journal_year 2012
_chemical_formula_moiety 'Ag Cl4 Ga P4'
_chemical_formula_sum 'Ag Cl4 Ga P4'
_chemical_formula_weight 443.27
_chemical_name_systematic
;
?
;
_space_group_IT_number 62
_symmetry_cell_setting orthorhombic
_symmetry_space_group_name_Hall '-P 2ac 2n'
_symmetry_space_group_name_H-M 'P n m a'
_atom_sites_solution_primary direct
_atom_sites_solution_secondary difmap
_audit_creation_method SHELXL-97
_cell_angle_alpha 90.00
_cell_angle_beta 90.00
_cell_angle_gamma 90.00
_cell_formula_units_Z 4
_cell_length_a 12.0275(9)
_cell_length_b 7.0253(5)
_cell_length_c 12.6877(10)
_cell_measurement_reflns_used 7250
_cell_measurement_temperature 100(2)
_cell_measurement_theta_max 28.381
_cell_measurement_theta_min 2.902
_cell_volume 1072.07(14)
_computing_cell_refinement 'APEX-II and SAINT (Bruker, 2001)'
_computing_data_collection 'APEX-II (Bruker, 2004)'
_computing_data_reduction 'SAINT v7.51A (BRUKER)'
_computing_molecular_graphics SHELXTL
_computing_publication_material SHELXTL
_computing_structure_refinement 'SHELXL-97 (Sheldrick, 1997)'
_computing_structure_solution 'SHELXS-97 (Sheldrick, 1990)'
_diffrn_ambient_temperature 100(2)
_diffrn_detector_area_resol_mean '4096x4096pixels / 62x62mm'
_diffrn_measured_fraction_theta_full 0.988
_diffrn_measured_fraction_theta_max 0.988
_diffrn_measurement_device_type 'Bruker Kappa-APEX-II area-detector'
_diffrn_measurement_method '\f and \w scans'
_diffrn_radiation_monochromator graphite
_diffrn_radiation_source 'fine-focus sealed tube'
_diffrn_radiation_type MoK\a
_diffrn_radiation_wavelength 0.71073
_diffrn_reflns_av_R_equivalents 0.0373
_diffrn_reflns_av_sigmaI/netI 0.0228
_diffrn_reflns_limit_h_max 10
_diffrn_reflns_limit_h_min -15
_diffrn_reflns_limit_k_max 9
_diffrn_reflns_limit_k_min -9
_diffrn_reflns_limit_l_max 16
_diffrn_reflns_limit_l_min -15
_diffrn_reflns_number 9158
_diffrn_reflns_theta_full 27.47
_diffrn_reflns_theta_max 27.47
_diffrn_reflns_theta_min 3.31
_diffrn_standards_number 0
_exptl_absorpt_coefficient_mu 5.862
_exptl_absorpt_correction_T_max 0.7457
_exptl_absorpt_correction_T_min 0.2512
_exptl_absorpt_correction_type multi-scan
_exptl_absorpt_process_details 'SADABS-2008/1 - Bruker AXS'
_exptl_crystal_colour Colourless
_exptl_crystal_density_diffrn 2.746
_exptl_crystal_density_method 'not measured'
_exptl_crystal_description Block
_exptl_crystal_F_000 824
_exptl_crystal_size_max 0.50
_exptl_crystal_size_mid 0.35
_exptl_crystal_size_min 0.20
_refine_diff_density_max 0.486
_refine_diff_density_min -0.715
_refine_diff_density_rms 0.120
_refine_ls_extinction_method none
_refine_ls_goodness_of_fit_ref 0.969
_refine_ls_matrix_type full
_refine_ls_number_parameters 55
_refine_ls_number_reflns 1312
_refine_ls_number_restraints 0
_refine_ls_restrained_S_all 0.969
_refine_ls_R_factor_all 0.0173
_refine_ls_R_factor_gt 0.0170
_refine_ls_shift/su_max 0.000
_refine_ls_shift/su_mean 0.000
_refine_ls_structure_factor_coef Fsqd
_refine_ls_weighting_details 'calc w=1/[\s^2^(Fo^2^)+(0.0303P)^2^+0.7176P] where P=(Fo^2^+2Fc^2^)/3'
_refine_ls_weighting_scheme calc
_refine_ls_wR_factor_gt 0.0468
_refine_ls_wR_factor_ref 0.0470
_reflns_number_gt 1293
_reflns_number_total 1312
_reflns_threshold_expression >2sigma(I)
_cod_data_source_file c2cc15291f.txt
_cod_data_source_block 2
_cod_original_sg_symbol_H-M Pnma
_cod_database_code 7107332

loop_
_symmetry_equiv_pos_as_xyz
'x, y, z'
'-x+1/2, -y, z+1/2'
'-x, y+1/2, -z'
'x+1/2, -y+1/2, -z+1/2'
'-x, -y, -z'
'x-1/2, y, -z-1/2'
'x, -y-1/2, z'
'-x-1/2, y-1/2, z-1/2'

loop_
_atom_site_label
_atom_site_type_symbol
_atom_site_fract_x
_atom_site_fract_y
_atom_site_fract_z
_atom_site_U_iso_or_equiv
_atom_site_adp_type
_atom_site_occupancy
_atom_site_symmetry_multiplicity
_atom_site_calc_flag
_atom_site_refinement_flags
Ag1 Ag 0.418631(17) 0.7500 0.574499(15) 0.01899(8) Uani 1 2 d S
P1 P 0.37642(6) 0.7500 0.77147(6) 0.02106(16) Uani 1 2 d S
P2 P 0.56412(6) 0.7500 0.72283(6) 0.02365(17) Uani 1 2 d S
P3 P 0.50183(5) 0.90772(11) 0.85756(5) 0.03695(16) Uani 1 1 d .
Ga1 Ga 0.30601(2) 1.2500 0.59216(2) 0.01189(9) Uani 1 2 d S
Cl1 Cl 0.26184(4) 0.99985(6) 0.49936(3) 0.01869(11) Uani 1 1 d .
Cl2 Cl 0.48845(5) 1.2500 0.61079(5) 0.01914(14) Uani 1 2 d S
Cl3 Cl 0.23364(6) 1.2500 0.74578(5) 0.02367(15) Uani 1 2 d S

loop_
_atom_site_aniso_label
_atom_site_aniso_U_11
_atom_site_aniso_U_22
_atom_site_aniso_U_33
_atom_site_aniso_U_23
_atom_site_aniso_U_13
_atom_site_aniso_U_12
Ag1 0.02294(13) 0.02046(13) 0.01357(12) 0.000 -0.00178(7) 0.000
P1 0.0153(3) 0.0325(4) 0.0154(3) 0.000 0.0008(2) 0.000
P2 0.0154(3) 0.0388(4) 0.0167(3) 0.000 0.0015(3) 0.000
P3 0.0333(3) 0.0542(4) 0.0233(3) -0.0185(3) -0.0002(2) -0.0088(3)
Ga1 0.01312(15) 0.01138(15) 0.01116(14) 0.000 0.00062(9) 0.000
Cl1 0.0219(2) 0.0130(2) 0.0211(2) -0.00424(16) -0.00630(16) 0.00223(16)
Cl2 0.0133(3) 0.0297(3) 0.0145(3) 0.000 -0.0006(2) 0.000
Cl3 0.0267(3) 0.0284(4) 0.0159(3) 0.000 0.0094(2) 0.000

loop_
_atom_type_symbol
_atom_type_description
_atom_type_scat_dispersion_real
_atom_type_scat_dispersion_imag
_atom_type_scat_source
P P 0.1023 0.0942 'International Tables Vol C Tables 4.2.6.8 and 6.1.1.4'
Cl Cl 0.1484 0.1585 'International Tables Vol C Tables 4.2.6.8 and 6.1.1.4'
Ga Ga 0.2307 1.6083 'International Tables Vol C Tables 4.2.6.8 and 6.1.1.4'
Ag Ag -0.8971 1.1015 'International Tables Vol C Tables 4.2.6.8 and 6.1.1.4'

loop_
_geom_angle_atom_site_label_1
_geom_angle_atom_site_label_2
_geom_angle_atom_site_label_3
_geom_angle
_geom_angle_site_symmetry_1
_geom_angle_site_symmetry_3
P1 Ag1 P2 54.40(2) . .
P1 Ag1 Cl2 166.06(2) . 5_676
P2 Ag1 Cl2 111.66(2) . 5_676
P1 Ag1 Cl1 101.739(16) . .
P2 Ag1 Cl1 136.188(11) . .
Cl2 Ag1 Cl1 88.929(15) 5_676 .
P1 Ag1 Cl1 101.738(16) . 7_575
P2 Ag1 Cl1 136.188(12) . 7_575
Cl2 Ag1 Cl1 88.930(15) 5_676 7_575
Cl1 Ag1 Cl1 79.430(19) . 7_575
P3 P1 P3 61.50(5) 7_575 .
P3 P1 P2 57.42(3) 7_575 .
P3 P1 P2 57.42(3) . .
P3 P1 Ag1 110.82(3) 7_575 .
P3 P1 Ag1 110.82(3) . .
P2 P1 Ag1 63.23(3) . .
P3 P2 P3 61.40(5) 7_575 .
P3 P2 P1 57.28(3) 7_575 .
P3 P2 P1 57.28(3) . .
P3 P2 Ag1 109.98(3) 7_575 .
P3 P2 Ag1 109.98(3) . .
P1 P2 Ag1 62.37(3) . .
P1 P3 P2 65.31(3) . .
P1 P3 P3 59.25(2) . 7_575
P2 P3 P3 59.30(2) . 7_575
Cl3 Ga1 Cl1 113.179(17) . .
Cl3 Ga1 Cl1 113.178(17) . 7_585
Cl1 Ga1 Cl1 107.36(3) . 7_585
Cl3 Ga1 Cl2 107.92(3) . .
Cl1 Ga1 Cl2 107.456(17) . .
Cl1 Ga1 Cl2 107.457(17) 7_585 .
Ga1 Cl1 Ag1 99.223(17) . .
Ga1 Cl2 Ag1 109.28(3) . 5_676

loop_
_geom_bond_atom_site_label_1
_geom_bond_atom_site_label_2
_geom_bond_distance
_geom_bond_site_symmetry_2
Ag1 P1 2.5501(8) .
Ag1 P2 2.5698(8) .
Ag1 Cl2 2.6030(7) 5_676
Ag1 Cl1 2.7470(5) .
Ag1 Cl1 2.7470(5) 7_575
P1 P3 2.1670(8) 7_575
P1 P3 2.1670(8) .
P1 P2 2.3403(9) .
P2 P3 2.1704(9) 7_575
P2 P3 2.1705(9) .
P3 P3 2.2161(16) 7_575
Ga1 Cl3 2.1346(7) .
Ga1 Cl1 2.1811(4) .
Ga1 Cl1 2.1811(5) 7_585
Ga1 Cl2 2.2069(7) .
Cl2 Ag1 2.6030(7) 5_676

loop_
_geom_torsion_atom_site_label_1
_geom_torsion_atom_site_label_2
_geom_torsion_atom_site_label_3
_geom_torsion_atom_site_label_4
_geom_torsion
_geom_torsion_site_symmetry_1
_geom_torsion_site_symmetry_4
P2 Ag1 P1 P3 -33.16(3) . 7_575
Cl2 Ag1 P1 P3 -33.16(3) 5_676 7_575
Cl1 Ag1 P1 P3 -172.42(3) . 7_575
Cl1 Ag1 P1 P3 106.10(3) 7_575 7_575
P2 Ag1 P1 P3 33.16(3) . .
Cl2 Ag1 P1 P3 33.16(3) 5_676 .
Cl1 Ag1 P1 P3 -106.10(3) . .
Cl1 Ag1 P1 P3 172.42(3) 7_575 .
Cl2 Ag1 P1 P2 0.0 5_676 .
Cl1 Ag1 P1 P2 -139.260(10) . .
Cl1 Ag1 P1 P2 139.261(10) 7_575 .
P3 P1 P2 P3 74.72(6) . 7_575
Ag1 P1 P2 P3 -142.64(3) . 7_575
P3 P1 P2 P3 -74.72(5) 7_575 .
Ag1 P1 P2 P3 142.64(3) . .
P3 P1 P2 Ag1 142.64(3) 7_575 .
P3 P1 P2 Ag1 -142.64(3) . .
P1 Ag1 P2 P3 32.90(3) . 7_575
Cl2 Ag1 P2 P3 -147.10(3) 5_676 7_575
Cl1 Ag1 P2 P3 100.27(3) . 7_575
Cl1 Ag1 P2 P3 -34.46(4) 7_575 7_575
P1 Ag1 P2 P3 -32.90(3) . .
Cl2 Ag1 P2 P3 147.10(3) 5_676 .
Cl1 Ag1 P2 P3 34.46(4) . .
Cl1 Ag1 P2 P3 -100.27(3) 7_575 .
Cl2 Ag1 P2 P1 180.0 5_676 .
Cl1 Ag1 P2 P1 67.36(2) . .
Cl1 Ag1 P2 P1 -67.36(2) 7_575 .
P3 P1 P3 P2 67.65(3) 7_575 .
Ag1 P1 P3 P2 -35.42(3) . .
P2 P1 P3 P3 -67.65(3) . 7_575
Ag1 P1 P3 P3 -103.07(2) . 7_575
P3 P2 P3 P1 -67.57(2) 7_575 .
Ag1 P2 P3 P1 34.90(3) . .
P1 P2 P3 P3 67.57(2) . 7_575
Ag1 P2 P3 P3 102.47(2) . 7_575
Cl3 Ga1 Cl1 Ag1 -83.67(3) . .
Cl1 Ga1 Cl1 Ag1 150.704(12) 7_585 .
Cl2 Ga1 Cl1 Ag1 35.37(2) . .
P1 Ag1 Cl1 Ga1 57.93(2) . .
P2 Ag1 Cl1 Ga1 7.89(3) . .
Cl2 Ag1 Cl1 Ga1 -113.023(18) 5_676 .
Cl1 Ag1 Cl1 Ga1 157.866(10) 7_575 .
Cl3 Ga1 Cl2 Ag1 180.0 . 5_676
Cl1 Ga1 Cl2 Ag1 57.633(15) . 5_676
Cl1 Ga1 Cl2 Ag1 -57.634(15) 7_585 5_676
